data_9017668
loop_
_publ_author_name
'Kampf, A. R.'
'Mils, S. J.'
'Hatert, F.'
'Nash, B. P.'
'Dini, M.'
'Molina Donoso, A. A.'

_publ_section_title
;
 Canutite, NaMn3[AsO4][AsO3(OH)]2, a new protonated alluaudite-group mineral
 from the Torrecillas mine, Iquique Province, Chile
;
_journal_name_full 'Mineralogical Magazine'
_journal_page_first 787
_journal_page_last 795
_journal_volume 78
_journal_year 2014
_chemical_compound_source 'Torrecillas mine, Iquique Province, Chile'
_chemical_formula_sum 'As3 Co0.132 Cu0.032 H2 Mg0.322 Mn2.514 Na O12'
_chemical_name_mineral Canutite
_space_group_IT_number 15
_space_group_name_Hall '-C 2yc'
_space_group_name_H-M_alt 'C 1 2/c 1'
_symmetry_space_group_name_H-M 'C 1 2/c 1'
_cell_angle_alpha 90
_cell_angle_beta 113.480
_cell_angle_gamma 90
_cell_formula_units_Z 4
_cell_length_a 12.3282
_cell_length_b 12.6039
_cell_length_c 6.8814
_cell_volume 980.720
_database_code_amcsd 0020473
_exptl_crystal_density_diffrn 4.047
_cod_data_source_file inputs/fixed/downloads/18/18575.cif
_cod_data_source_block 18575
_cod_original_formula_sum 'Na Mn2.514 Mg.322 Co.132 Cu.032 As3 O12 H2'
_cod_database_code 9017668

loop_
_space_group_symop_operation_xyz
x,y,z
1/2+x,1/2+y,z
x,-y,1/2+z
1/2+x,1/2-y,1/2+z
-x,y,1/2-z
1/2-x,1/2+y,1/2-z
-x,-y,-z
1/2-x,1/2-y,-z

loop_
_atom_site_aniso_label
_atom_site_aniso_U_11
_atom_site_aniso_U_22
_atom_site_aniso_U_33
_atom_site_aniso_U_12
_atom_site_aniso_U_13
_atom_site_aniso_U_23
NaA2* 0.01510 0.09400 0.01330 0.00000 0.00350 0.00000
MnM1 0.00990 0.01150 0.01180 0.00000 0.00510 0.00000
MgM1 0.00990 0.01150 0.01180 0.00000 0.00510 0.00000
MnM2 0.01210 0.01060 0.01190 0.00015 0.00585 0.00015
MgM2 0.01210 0.01060 0.01190 0.00015 0.00585 0.00015
CoM2 0.01210 0.01060 0.01190 0.00015 0.00585 0.00015
CuM2 0.01210 0.01060 0.01190 0.00015 0.00585 0.00015
As1 0.01000 0.00890 0.00630 0.00000 0.00189 0.00000
As2 0.00997 0.00814 0.00638 0.00008 0.00269 0.00011
O1 0.01180 0.01110 0.01620 0.00380 0.00480 0.00010
O2 0.00920 0.00980 0.02250 0.00080 0.00720 0.00150
O3 0.01080 0.01060 0.02090 0.00140 0.00690 0.00040
O4 0.01420 0.01430 0.00790 0.00470 0.00340 0.00150
O5 0.01290 0.01310 0.00990 0.00010 0.00510 0.00210
O6 0.01030 0.01680 0.00820 0.00220 0.00360 0.00400

loop_
_atom_site_label
_atom_site_fract_x
_atom_site_fract_y
_atom_site_fract_z
_atom_site_occupancy
_atom_site_U_iso_or_equiv
NaA2* 0.00000 0.00680 0.25000 1.00000 0.04150
MnM1 0.50000 0.21598 0.25000 0.94400 0.01082
MgM1 0.50000 0.21598 0.25000 0.05600 0.01082
MnM2 0.29298 0.34086 0.37881 0.78500 0.01120
MgM2 0.29298 0.34086 0.37881 0.13300 0.01120
CoM2 0.29298 0.34086 0.37881 0.06600 0.01120
CuM2 0.29298 0.34086 0.37881 0.01600 0.01120
As1 0.00000 0.31233 0.25000 1.00000 0.00882
As2 0.21767 0.11371 0.11405 1.00000 0.00834
O1 0.35287 0.49819 0.40290 1.00000 0.01330
O2 0.36364 0.08994 0.16380 1.00000 0.01350
H 0.37500 0.02500 0.18700 1.00000 0.01600
O3 0.11337 0.39439 0.26670 1.00000 0.01390
O4 0.34715 0.32454 0.12090 1.00000 0.01240
O5 0.21268 0.18657 0.31310 1.00000 0.01180
O6 0.03521 0.23829 0.46970 1.00000 0.01180

loop_
_cod_changelog_entry_id
_cod_changelog_entry_author
_cod_changelog_entry_date
_cod_changelog_entry_text
1
;cod-tools version 3.10.1
Id: cif_fix_AMCSD_aniso_labels 10200 2024-08-01 14:09:44Z saulius
;
2024-08-02T12:21:57+03:00
;Changed the following '_atom_site_aniso_label' values:
'NaA2'' -> 'NaA2*'
;

loop_
_cod_related_entry_id
_cod_related_entry_database
_cod_related_entry_code
1 AMCSD 0020473
